data_4020438
loop_
_publ_author_name
'Kamal M. Dawood'
'Toshio Fuchigami'

_publ_section_title
;
 Electrolytic Partial Fluorination of Organic Compounds.
 Anodic Fluorination of Spiropyrazoline-5,3'-chroman-4-ones
 and Thiochromanone Analogues. A Route to Aroyl
 Fluoride Derivatives
;
_journal_name_full 'Journal of Organic Chemistry'
_journal_page_first 7537
_journal_page_last 7541
_journal_paper_doi 10.1021/jo0507587
_journal_volume 70
_journal_year 2005
_chemical_formula_sum 'C29 H20 Cl F N2 O2'
_chemical_formula_weight 482.92
_chemical_name_common 'compound 6b'
_space_group_IT_number 14
_symmetry_cell_setting monoclinic
_symmetry_space_group_name_Hall '-P 2yn'
_symmetry_space_group_name_H-M 'P 1 21/n 1'
_cell_angle_alpha 90.00
_cell_angle_beta 93.1640(10)
_cell_angle_gamma 90.00
_cell_formula_units_Z 4
_cell_length_a 16.1589(7)
_cell_length_b 8.0433(2)
_cell_length_c 18.0403(7)
_cell_measurement_temperature 213(2)
_cell_volume 2341.14(15)
_diffrn_ambient_temperature 213(2)
_exptl_crystal_density_diffrn 1.370
_cod_original_sg_symbol_H-M 'P 21/n'
_cod_database_code 4020438

loop_
_symmetry_equiv_pos_as_xyz
'x, y, z'
'-x+1/2, y+1/2, -z+1/2'
'-x, -y, -z'
'x-1/2, -y-1/2, z-1/2'

loop_
_atom_site_label
_atom_site_type_symbol
_atom_site_fract_x
_atom_site_fract_y
_atom_site_fract_z
_atom_site_U_iso_or_equiv
_atom_site_adp_type
_atom_site_occupancy
_atom_site_symmetry_multiplicity
_atom_site_calc_flag
_atom_site_refinement_flags
_atom_site_disorder_assembly
_atom_site_disorder_group
Cl1 Cl 0.33840(5) 0.15930(12) 0.77903(4) 0.0588(3) Uani 1 1 d . . .
F1 F -0.07280(14) 0.5931(2) 1.09487(17) 0.1077(10) Uani 1 1 d . . .
O1 O 0.05787(14) 0.5483(2) 1.09044(16) 0.0756(8) Uani 1 1 d . . .
O2 O 0.10627(10) 0.23081(19) 1.10233(10) 0.0328(4) Uani 1 1 d . . .
N1 N 0.26691(12) 0.2220(3) 1.22116(12) 0.0317(5) Uani 1 1 d . . .
N2 N 0.34746(12) 0.2670(3) 1.23200(12) 0.0335(5) Uani 1 1 d . . .
C1 C 0.37914(15) 0.2578(3) 1.16477(14) 0.0306(5) Uani 1 1 d . . .
C2 C 0.31740(14) 0.2093(3) 1.10992(14) 0.0274(5) Uani 1 1 d . . .
C3 C 0.24657(14) 0.1842(3) 1.14818(14) 0.0287(5) Uani 1 1 d . . .
C4 C 0.46799(15) 0.2954(3) 1.15978(14) 0.0298(5) Uani 1 1 d . . .
C5 C 0.50010(16) 0.3697(3) 1.09734(14) 0.0353(6) Uani 1 1 d . . .
C6 C 0.58410(16) 0.4064(3) 1.09620(15) 0.0399(6) Uani 1 1 d . . .
C7 C 0.63682(17) 0.3697(4) 1.15604(17) 0.0483(7) Uani 1 1 d . . .
C8 C 0.60581(18) 0.2947(5) 1.21761(19) 0.0597(9) Uani 1 1 d . . .
C9 C 0.52217(17) 0.2601(4) 1.21954(16) 0.0486(8) Uani 1 1 d . . .
C10 C 0.32243(14) 0.1901(3) 1.02884(14) 0.0268(5) Uani 1 1 d . . .
C11 C 0.26391(15) 0.2696(3) 0.98072(15) 0.0307(6) Uani 1 1 d . . .
C12 C 0.26823(15) 0.2588(3) 0.90416(15) 0.0332(6) Uani 1 1 d . . .
C13 C 0.33113(16) 0.1664(3) 0.87500(14) 0.0359(6) Uani 1 1 d . . .
C14 C 0.38797(15) 0.0825(3) 0.92059(15) 0.0352(6) Uani 1 1 d . . .
C15 C 0.38422(14) 0.0965(3) 0.99695(14) 0.0322(6) Uani 1 1 d . . .
C16 C 0.16634(14) 0.1045(3) 1.12388(15) 0.0313(6) Uani 1 1 d . . .
C17 C 0.02498(14) 0.1866(3) 1.09597(14) 0.0296(5) Uani 1 1 d . . .
C18 C -0.00242(16) 0.0222(3) 1.09562(18) 0.0438(7) Uani 1 1 d . . .
C19 C -0.08577(18) -0.0114(3) 1.0882(2) 0.0573(9) Uani 1 1 d . . .
C20 C -0.14445(16) 0.1129(4) 1.0817(2) 0.0531(8) Uani 1 1 d . . .
C21 C -0.11848(16) 0.2744(3) 1.08257(18) 0.0434(7) Uani 1 1 d . . .
C22 C -0.03426(15) 0.3143(3) 1.09023(14) 0.0315(6) Uani 1 1 d . . .
C23 C -0.00986(19) 0.4900(3) 1.09157(18) 0.0477(8) Uani 1 1 d . . .
C24 C 0.21492(15) 0.2254(3) 1.28274(14) 0.0318(6) Uani 1 1 d . . .
C25 C 0.24529(17) 0.1674(3) 1.35099(16) 0.0416(7) Uani 1 1 d . . .
C26 C 0.1941(2) 0.1725(3) 1.41013(17) 0.0479(7) Uani 1 1 d . . .
C27 C 0.1140(2) 0.2313(3) 1.40146(17) 0.0487(8) Uani 1 1 d . . .
C28 C 0.08484(18) 0.2902(4) 1.33336(19) 0.0518(8) Uani 1 1 d . . .
C29 C 0.13568(18) 0.2904(4) 1.27380(16) 0.0447(7) Uani 1 1 d . . .
H1 H 0.4629 0.3932 1.0545 0.040 Uiso 1 1 d . . .
H2 H 0.6052 0.4599 1.0528 0.049 Uiso 1 1 d . . .
H3 H 0.6953 0.3974 1.1552 0.056 Uiso 1 1 d . . .
H4 H 0.6426 0.2635 1.2588 0.073 Uiso 1 1 d . . .
H5 H 0.5009 0.2081 1.2623 0.058 Uiso 1 1 d . . .
H6 H 0.2209 0.3324 1.0017 0.038 Uiso 1 1 d . . .
H7 H 0.2282 0.3154 0.8715 0.040 Uiso 1 1 d . . .
H8 H 0.4301 0.0155 0.8999 0.042 Uiso 1 1 d . . .
H9 H 0.4250 0.0409 1.0292 0.040 Uiso 1 1 d . . .
H10 H 0.1464 0.0401 1.1639 0.038 Uiso 1 1 d . . .
H11 H 0.1745 0.0318 1.0831 0.038 Uiso 1 1 d . . .
H12 H 0.0372 -0.0680 1.0990 0.053 Uiso 1 1 d . . .
H13 H -0.1047 -0.1247 1.0882 0.065 Uiso 1 1 d . . .
H14 H -0.2020 0.0862 1.0769 0.062 Uiso 1 1 d . . .
H15 H -0.1581 0.3626 1.0783 0.052 Uiso 1 1 d . . .
H16 H 0.3011 0.1244 1.3572 0.051 Uiso 1 1 d . . .
H17 H 0.2148 0.1353 1.4588 0.058 Uiso 1 1 d . . .
H18 H 0.0782 0.2321 1.4427 0.061 Uiso 1 1 d . . .
H19 H 0.0279 0.3299 1.3260 0.063 Uiso 1 1 d . . .
H20 H 0.1167 0.3372 1.2269 0.053 Uiso 1 1 d . . .

loop_
_atom_site_aniso_label
_atom_site_aniso_U_11
_atom_site_aniso_U_22
_atom_site_aniso_U_33
_atom_site_aniso_U_23
_atom_site_aniso_U_13
_atom_site_aniso_U_12
Cl1 0.0473(5) 0.1003(6) 0.0286(4) -0.0015(4) -0.0003(3) 0.0026(4)
F1 0.0658(15) 0.0442(11) 0.209(3) -0.0166(13) -0.0254(16) 0.0211(10)
O1 0.0449(14) 0.0382(11) 0.141(3) 0.0104(13) -0.0236(14) -0.0135(10)
O2 0.0172(8) 0.0334(9) 0.0476(11) 0.0047(7) -0.0009(8) -0.0007(7)
N1 0.0200(11) 0.0460(11) 0.0294(12) 0.0002(9) 0.0057(9) -0.0013(9)
N2 0.0224(11) 0.0474(12) 0.0307(12) -0.0016(9) 0.0024(9) -0.0017(9)
C1 0.0213(12) 0.0384(12) 0.0320(14) -0.0008(11) 0.0007(11) 0.0023(10)
C2 0.0188(12) 0.0319(11) 0.0315(14) 0.0012(10) 0.0007(10) 0.0008(9)
C3 0.0192(12) 0.0366(12) 0.0303(14) 0.0009(10) 0.0002(10) 0.0016(9)
C4 0.0222(12) 0.0368(12) 0.0301(14) 0.0012(10) -0.0001(10) -0.0014(10)
C5 0.0293(14) 0.0445(14) 0.0313(14) 0.0033(11) -0.0047(11) -0.0041(11)
C6 0.0285(14) 0.0562(16) 0.0351(16) 0.0044(12) 0.0034(12) -0.0101(12)
C7 0.0213(13) 0.0723(19) 0.0512(19) 0.0048(16) 0.0008(13) -0.0126(13)
C8 0.0286(16) 0.102(2) 0.0472(19) 0.0203(18) -0.0110(14) -0.0090(16)
C9 0.0274(15) 0.084(2) 0.0341(16) 0.0158(15) 0.0007(12) -0.0118(14)
C10 0.0172(11) 0.0304(11) 0.0327(14) 0.0021(10) -0.0001(10) -0.0015(9)
C11 0.0197(12) 0.0330(12) 0.0391(15) 0.0000(10) -0.0013(11) -0.0008(10)
C12 0.0221(13) 0.0430(13) 0.0338(15) 0.0047(11) -0.0052(11) -0.0050(10)
C13 0.0278(14) 0.0523(15) 0.0274(14) -0.0009(12) -0.0018(11) -0.0123(11)
C14 0.0246(13) 0.0488(15) 0.0327(15) -0.0005(11) 0.0059(11) 0.0025(11)
C15 0.0216(12) 0.0403(13) 0.0346(15) 0.0025(11) -0.0011(11) 0.0019(10)
C16 0.0196(12) 0.0343(12) 0.0400(15) 0.0014(11) 0.0013(11) 0.0021(9)
C17 0.0191(12) 0.0362(13) 0.0335(14) -0.0003(10) 0.0021(10) -0.0024(9)
C18 0.0262(14) 0.0319(13) 0.073(2) 0.0027(13) -0.0019(14) -0.0003(10)
C19 0.0289(16) 0.0385(15) 0.104(3) 0.0070(15) -0.0037(17) -0.0100(12)
C20 0.0180(13) 0.0533(17) 0.088(3) 0.0056(16) -0.0020(15) -0.0068(12)
C21 0.0262(14) 0.0450(15) 0.058(2) 0.0007(13) -0.0032(13) 0.0064(11)
C22 0.0246(13) 0.0326(12) 0.0366(15) -0.0010(10) -0.0033(11) 0.0001(10)
C23 0.0435(19) 0.0369(15) 0.061(2) -0.0007(13) -0.0169(15) 0.0038(13)
C24 0.0267(13) 0.0390(13) 0.0307(14) -0.0032(10) 0.0105(11) -0.0019(10)
C25 0.0350(16) 0.0504(16) 0.0398(17) 0.0064(13) 0.0054(13) 0.0057(12)
C26 0.0535(19) 0.0524(17) 0.0389(17) 0.0109(13) 0.0129(15) 0.0034(14)
C27 0.0532(19) 0.0494(16) 0.0459(19) -0.0022(14) 0.0236(16) -0.0006(14)
C28 0.0368(17) 0.0700(19) 0.0500(19) -0.0072(16) 0.0141(15) 0.0130(15)
C29 0.0359(16) 0.0618(17) 0.0369(16) -0.0001(13) 0.0069(13) 0.0130(13)

loop_
_geom_bond_atom_site_label_1
_geom_bond_atom_site_label_2
_geom_bond_distance
_geom_bond_site_symmetry_2
_geom_bond_publ_flag
Cl1 C13 1.743(3) . ?
F1 C23 1.316(3) . ?
O1 C23 1.192(3) . ?
O2 C17 1.360(3) . ?
O2 C16 1.443(3) . ?
N1 N2 1.355(3) . ?
N1 C3 1.373(3) . ?
N1 C24 1.430(3) . ?
N2 C1 1.344(3) . ?
C1 C2 1.420(3) . ?
C1 C4 1.475(3) . ?
C2 C3 1.384(3) . ?
C2 C10 1.478(3) . ?
C3 C16 1.490(3) . ?
C4 C9 1.380(4) . ?
C4 C5 1.400(3) . ?
C5 C6 1.390(4) . ?
C6 C7 1.370(4) . ?
C7 C8 1.382(4) . ?
C8 C9 1.382(4) . ?
C10 C15 1.399(3) . ?
C10 C11 1.402(3) . ?
C11 C12 1.389(4) . ?
C12 C13 1.386(4) . ?
C13 C14 1.375(4) . ?
C14 C15 1.387(4) . ?
C17 C18 1.395(3) . ?
C17 C22 1.404(3) . ?
C18 C19 1.373(4) . ?
C19 C20 1.379(4) . ?
C20 C21 1.365(4) . ?
C21 C22 1.398(4) . ?
C22 C23 1.467(4) . ?
C24 C25 1.381(4) . ?
C24 C29 1.384(4) . ?
C25 C26 1.386(4) . ?
C26 C27 1.379(4) . ?
C27 C28 1.375(4) . ?
C28 C29 1.388(4) . ?

loop_
_cod_related_entry_id
_cod_related_entry_database
_cod_related_entry_code
1 ChemSpider 9873435
